data_4074469
loop_
_publ_author_name
'Cantat, Thibault'
'Ricard, Louis'
'M\'ezailles, Nicolas'
'Le Floch, Pascal'

_publ_section_title
;
 Synthesis, Reactivity, and DFT Studies of S&#x2212;C&#x2212;S
 Zirconium(IV) Complexes
;
_journal_issue 26
_journal_name_full Organometallics
_journal_page_first 6030
_journal_paper_doi 10.1021/om060665v
_journal_volume 25
_journal_year 2006
_chemical_formula_sum 'C35 H30 Cl2 N2 P2 S2 Zr'
_chemical_formula_weight 766.79
_chemical_name_systematic
; 
 ? 
;
_space_group_IT_number 14
_symmetry_cell_setting monoclinic
_symmetry_space_group_name_Hall '-P 2ybc'
_symmetry_space_group_name_H-M 'P 1 21/c 1'
_atom_sites_solution_hydrogens geom
_atom_sites_solution_primary direct
_atom_sites_solution_secondary difmap
_audit_creation_method SHELXL-97
_cell_angle_alpha 90.00
_cell_angle_beta 94.4190(10)
_cell_angle_gamma 90.00
_cell_formula_units_Z 4
_cell_length_a 14.2900(10)
_cell_length_b 13.6990(10)
_cell_length_c 17.8190(10)
_cell_measurement_reflns_used 8902
_cell_measurement_temperature 150.0(1)
_cell_measurement_theta_max 30.034
_cell_measurement_theta_min 0.998
_cell_volume 3477.9(4)
_computing_structure_refinement 'SHELXL-97 (Sheldrick, 1997)'
_computing_structure_solution 'SHELXS-97 (Sheldrick, 1990)'
_diffrn_ambient_temperature 150.0(1)
_diffrn_measured_fraction_theta_full 0.987
_diffrn_measured_fraction_theta_max 0.987
_diffrn_measurement_device_type KappaCCD
_diffrn_measurement_method 'phi and omega scans'
_diffrn_radiation_monochromator graphite
_diffrn_radiation_source 'fine-focus sealed tube'
_diffrn_radiation_type MoK\a
_diffrn_radiation_wavelength 0.71069
_diffrn_reflns_av_R_equivalents 0.0326
_diffrn_reflns_av_sigmaI/netI 0.0465
_diffrn_reflns_limit_h_max 20
_diffrn_reflns_limit_h_min -20
_diffrn_reflns_limit_k_max 17
_diffrn_reflns_limit_k_min -19
_diffrn_reflns_limit_l_max 25
_diffrn_reflns_limit_l_min -25
_diffrn_reflns_number 17717
_diffrn_reflns_theta_full 30.03
_diffrn_reflns_theta_max 30.03
_diffrn_reflns_theta_min 3.00
_exptl_absorpt_coefficient_mu 0.710
_exptl_absorpt_correction_T_max 0.8829
_exptl_absorpt_correction_T_min 0.8595
_exptl_absorpt_correction_type multi-scan
_exptl_crystal_colour colorless
_exptl_crystal_density_diffrn 1.464
_exptl_crystal_density_method 'not measured'
_exptl_crystal_description block
_exptl_crystal_F_000 1560
_exptl_crystal_size_max 0.22
_exptl_crystal_size_mid 0.18
_exptl_crystal_size_min 0.18
_refine_diff_density_max 1.333
_refine_diff_density_min -0.923
_refine_diff_density_rms 0.085
_refine_ls_extinction_method none
_refine_ls_goodness_of_fit_ref 1.053
_refine_ls_hydrogen_treatment mixed
_refine_ls_matrix_type full
_refine_ls_number_parameters 397
_refine_ls_number_reflns 10043
_refine_ls_number_restraints 0
_refine_ls_restrained_S_all 1.053
_refine_ls_R_factor_all 0.0548
_refine_ls_R_factor_gt 0.0398
_refine_ls_shift/su_max 0.001
_refine_ls_shift/su_mean 0.000
_refine_ls_structure_factor_coef Fsqd
_refine_ls_weighting_details 'calc w=1/[\s^2^(Fo^2^)+(0.0676P)^2^+0.0000P] where P=(Fo^2^+2Fc^2^)/3'
_refine_ls_weighting_scheme calc
_refine_ls_wR_factor_gt 0.1062
_refine_ls_wR_factor_ref 0.1151
_reflns_number_gt 7879
_reflns_number_total 10043
_reflns_threshold_expression >2sigma(I)
_cod_data_source_file om060665vsi20060726_053356.cif
_cod_data_source_block zrpycarbcl
_cod_depositor_comments
;
The following automatic conversions were performed:

'_symmetry_cell_setting' value 'Monoclinic' changed to 'monoclinic'
according to /home/saulius/struct/CIF-dictionaries/cif_core.dic
dictionary named 'cif_core.dic' version 2.4.1 from 2010-06-29.

Automatic conversion script
Id: cif_fix_values 1715 2011-07-08 13:25:40Z adriana 
;
_cod_original_sg_symbol_H-M 'P21/c     '
_cod_database_code 4074469

loop_
_symmetry_equiv_pos_as_xyz
'x, y, z'
'-x, y+1/2, -z+1/2'
'-x, -y, -z'
'x, -y-1/2, z-1/2'

loop_
_atom_site_label
_atom_site_type_symbol
_atom_site_fract_x
_atom_site_fract_y
_atom_site_fract_z
_atom_site_U_iso_or_equiv
_atom_site_adp_type
_atom_site_occupancy
_atom_site_symmetry_multiplicity
_atom_site_calc_flag
_atom_site_refinement_flags
Zr1 Zr 0.730459(13) -0.077935(13) 0.177762(9) 0.02322(6) Uani 1 1 d .
Cl1 Cl 0.88146(3) -0.16066(4) 0.16389(3) 0.03260(11) Uani 1 1 d .
Cl2 Cl 0.56109(4) -0.03946(4) 0.18522(3) 0.03443(12) Uani 1 1 d .
S1 S 0.75842(4) -0.05897(4) 0.32901(3) 0.02924(11) Uani 1 1 d .
S2 S 0.73807(4) 0.02382(4) 0.05049(3) 0.03200(12) Uani 1 1 d .
P1 P 0.81605(4) 0.06833(4) 0.29790(3) 0.02500(11) Uani 1 1 d .
P2 P 0.78973(4) 0.12707(4) 0.12346(3) 0.02520(11) Uani 1 1 d .
N1 N 0.69091(12) -0.23342(12) 0.23403(9) 0.0291(3) Uani 1 1 d .
N2 N 0.66739(12) -0.17984(12) 0.07171(9) 0.0295(4) Uani 1 1 d .
C1 C 0.78909(14) 0.06531(13) 0.20458(10) 0.0258(4) Uani 1 1 d .
C2 C 0.93970(15) 0.06596(14) 0.32754(11) 0.0297(4) Uani 1 1 d .
C3 C 0.97203(17) 0.08288(17) 0.40167(13) 0.0395(5) Uani 1 1 d .
H3 H 0.9301 0.1047 0.4370 0.047 Uiso 1 1 calc R
C4 C 1.06629(19) 0.06768(19) 0.42395(15) 0.0504(7) Uani 1 1 d .
H4 H 1.0888 0.0798 0.4746 0.061 Uiso 1 1 calc R
C5 C 1.12682(18) 0.03547(19) 0.37359(17) 0.0521(7) Uani 1 1 d .
H5 H 1.1908 0.0242 0.3898 0.063 Uiso 1 1 calc R
C6 C 1.09582(17) 0.01915(18) 0.29959(16) 0.0478(6) Uani 1 1 d .
H6 H 1.1383 -0.0026 0.2647 0.057 Uiso 1 1 calc R
C7 C 1.00215(15) 0.03461(16) 0.27634(13) 0.0372(5) Uani 1 1 d .
H7 H 0.9805 0.0238 0.2253 0.045 Uiso 1 1 calc R
C8 C 0.76525(17) 0.17071(16) 0.34442(11) 0.0361(5) Uani 1 1 d .
C9 C 0.67339(17) 0.1640(2) 0.36310(12) 0.0438(6) Uani 1 1 d .
H9 H 0.6420 0.1029 0.3593 0.053 Uiso 1 1 calc R
C10 C 0.6263(2) 0.2458(2) 0.38749(13) 0.0577(8) Uani 1 1 d .
H10 H 0.5630 0.2408 0.3999 0.069 Uiso 1 1 calc R
C11 C 0.6720(2) 0.3330(2) 0.39326(14) 0.0632(9) Uani 1 1 d .
H11 H 0.6401 0.3891 0.4094 0.076 Uiso 1 1 calc R
C12 C 0.7645(2) 0.34097(19) 0.37600(13) 0.0586(8) Uani 1 1 d .
H12 H 0.7956 0.4022 0.3811 0.070 Uiso 1 1 calc R
C13 C 0.8129(2) 0.25941(17) 0.35098(13) 0.0462(6) Uani 1 1 d .
H13 H 0.8763 0.2646 0.3389 0.055 Uiso 1 1 calc R
C14 C 0.90254(14) 0.17107(14) 0.09881(11) 0.0284(4) Uani 1 1 d .
C15 C 0.93992(15) 0.25380(15) 0.13495(12) 0.0343(4) Uani 1 1 d .
H15 H 0.9052 0.2873 0.1703 0.041 Uiso 1 1 calc R
C16 C 1.02770(16) 0.28746(17) 0.11948(14) 0.0425(5) Uani 1 1 d .
H16 H 1.0531 0.3440 0.1443 0.051 Uiso 1 1 calc R
C17 C 1.07823(17) 0.2395(2) 0.06843(14) 0.0467(6) Uani 1 1 d .
H17 H 1.1385 0.2630 0.0582 0.056 Uiso 1 1 calc R
C18 C 1.04223(18) 0.1575(2) 0.03190(14) 0.0479(6) Uani 1 1 d .
H18 H 1.0776 0.1247 -0.0034 0.057 Uiso 1 1 calc R
C19 C 0.95379(17) 0.12274(18) 0.04690(12) 0.0401(5) Uani 1 1 d .
H19 H 0.9287 0.0663 0.0218 0.048 Uiso 1 1 calc R
C20 C 0.71764(14) 0.23689(14) 0.11883(10) 0.0280(4) Uani 1 1 d .
C21 C 0.65834(15) 0.25654(18) 0.17452(12) 0.0371(5) Uani 1 1 d .
H21 H 0.6527 0.2108 0.2140 0.044 Uiso 1 1 calc R
C22 C 0.60687(17) 0.3423(2) 0.17351(13) 0.0469(6) Uani 1 1 d .
H22 H 0.5675 0.3561 0.2128 0.056 Uiso 1 1 calc R
C23 C 0.61306(17) 0.40761(17) 0.11520(14) 0.0442(6) Uani 1 1 d .
H23 H 0.5781 0.4666 0.1144 0.053 Uiso 1 1 calc R
C24 C 0.66965(17) 0.38740(16) 0.05837(14) 0.0408(5) Uani 1 1 d .
H24 H 0.6721 0.4316 0.0175 0.049 Uiso 1 1 calc R
C25 C 0.72316(15) 0.30326(15) 0.06007(11) 0.0336(4) Uani 1 1 d .
H25 H 0.7636 0.2907 0.0213 0.040 Uiso 1 1 calc R
C26 C 0.75436(16) -0.28476(15) 0.27719(12) 0.0346(4) Uani 1 1 d .
H26 H 0.8166 -0.2603 0.2846 0.042 Uiso 1 1 calc R
C27 C 0.73299(17) -0.37165(17) 0.31136(14) 0.0429(5) Uani 1 1 d .
H27 H 0.7793 -0.4049 0.3428 0.052 Uiso 1 1 calc R
C28 C 0.64388(18) -0.40941(17) 0.29936(15) 0.0465(6) Uani 1 1 d .
H28 H 0.6282 -0.4698 0.3213 0.056 Uiso 1 1 calc R
C29 C 0.57823(17) -0.35830(17) 0.25518(14) 0.0447(6) Uani 1 1 d .
H29 H 0.5161 -0.3826 0.2461 0.054 Uiso 1 1 calc R
C30 C 0.60410(15) -0.27051(16) 0.22399(12) 0.0354(5) Uani 1 1 d .
H30 H 0.5580 -0.2349 0.1940 0.042 Uiso 1 1 calc R
C31 C 0.70982(15) -0.26436(16) 0.05654(12) 0.0343(4) Uani 1 1 d .
H31 H 0.7618 -0.2853 0.0890 0.041 Uiso 1 1 calc R
C32 C 0.68046(16) -0.32222(17) -0.00477(13) 0.0400(5) Uani 1 1 d .
H32 H 0.7122 -0.3814 -0.0143 0.048 Uiso 1 1 calc R
C33 C 0.60479(17) -0.29260(19) -0.05147(13) 0.0456(6) Uani 1 1 d .
H33 H 0.5837 -0.3309 -0.0939 0.055 Uiso 1 1 calc R
C34 C 0.55971(17) -0.20672(19) -0.03603(13) 0.0436(5) Uani 1 1 d .
H34 H 0.5065 -0.1855 -0.0670 0.052 Uiso 1 1 calc R
C35 C 0.59374(15) -0.15197(17) 0.02572(11) 0.0359(5) Uani 1 1 d .
H35 H 0.5635 -0.0922 0.0358 0.043 Uiso 1 1 calc R

loop_
_atom_site_aniso_label
_atom_site_aniso_U_11
_atom_site_aniso_U_22
_atom_site_aniso_U_33
_atom_site_aniso_U_23
_atom_site_aniso_U_13
_atom_site_aniso_U_12
Zr1 0.02800(11) 0.01700(10) 0.02499(10) -0.00074(6) 0.00417(7) -0.00209(6)
Cl1 0.0301(2) 0.0295(3) 0.0390(3) -0.0050(2) 0.00753(19) -0.00005(19)
Cl2 0.0306(3) 0.0275(3) 0.0457(3) -0.0037(2) 0.0063(2) 0.00344(19)
S1 0.0367(3) 0.0253(2) 0.0261(2) 0.00299(18) 0.00498(19) -0.00266(19)
S2 0.0466(3) 0.0244(2) 0.0246(2) -0.00033(18) 0.0006(2) -0.0102(2)
P1 0.0318(3) 0.0193(2) 0.0238(2) -0.00094(17) 0.00128(19) 0.00080(18)
P2 0.0324(3) 0.0185(2) 0.0247(2) 0.00060(18) 0.00234(19) -0.00418(18)
N1 0.0327(9) 0.0204(8) 0.0347(8) 0.0009(7) 0.0052(7) -0.0027(7)
N2 0.0337(9) 0.0240(8) 0.0314(8) -0.0036(7) 0.0059(7) -0.0044(7)
C1 0.0337(10) 0.0181(8) 0.0256(9) -0.0005(7) 0.0022(7) -0.0041(7)
C2 0.0326(10) 0.0209(9) 0.0348(10) 0.0022(8) -0.0022(8) -0.0023(8)
C3 0.0432(13) 0.0358(12) 0.0381(11) -0.0003(9) -0.0061(10) 0.0015(9)
C4 0.0487(15) 0.0448(15) 0.0541(15) 0.0031(12) -0.0198(12) -0.0031(12)
C5 0.0378(13) 0.0349(13) 0.0806(19) 0.0077(13) -0.0146(13) -0.0037(10)
C6 0.0348(12) 0.0373(13) 0.0718(17) 0.0043(12) 0.0080(11) -0.0038(10)
C7 0.0354(12) 0.0318(11) 0.0442(12) 0.0025(9) 0.0026(9) -0.0028(9)
C8 0.0528(14) 0.0296(11) 0.0244(9) -0.0047(8) -0.0058(8) 0.0129(9)
C9 0.0465(14) 0.0550(15) 0.0290(10) -0.0114(10) -0.0024(9) 0.0149(11)
C10 0.0663(18) 0.068(2) 0.0367(12) -0.0152(12) -0.0090(11) 0.0344(15)
C11 0.092(2) 0.0551(18) 0.0390(13) -0.0136(12) -0.0140(14) 0.0433(17)
C12 0.104(3) 0.0295(13) 0.0390(13) -0.0058(10) -0.0155(14) 0.0142(14)
C13 0.0716(17) 0.0278(11) 0.0369(11) -0.0044(9) -0.0102(11) 0.0053(11)
C14 0.0326(10) 0.0233(9) 0.0293(9) 0.0042(8) 0.0035(8) -0.0023(8)
C15 0.0336(11) 0.0255(10) 0.0440(11) -0.0041(9) 0.0044(9) -0.0046(8)
C16 0.0376(12) 0.0323(12) 0.0579(14) 0.0000(10) 0.0054(10) -0.0090(9)
C17 0.0338(12) 0.0506(15) 0.0568(14) 0.0107(12) 0.0093(10) -0.0063(11)
C18 0.0432(14) 0.0551(16) 0.0479(13) -0.0054(12) 0.0196(10) -0.0036(12)
C19 0.0469(14) 0.0369(12) 0.0374(11) -0.0063(9) 0.0084(10) -0.0046(10)
C20 0.0320(10) 0.0225(9) 0.0287(9) -0.0012(7) -0.0030(7) -0.0035(8)
C21 0.0325(11) 0.0427(13) 0.0355(10) 0.0033(9) 0.0001(8) 0.0050(9)
C22 0.0411(13) 0.0561(16) 0.0427(12) -0.0093(11) -0.0024(10) 0.0131(12)
C23 0.0415(13) 0.0309(12) 0.0580(15) -0.0075(11) -0.0097(11) 0.0072(10)
C24 0.0455(13) 0.0243(11) 0.0511(13) 0.0068(10) -0.0050(10) -0.0014(9)
C25 0.0423(12) 0.0229(10) 0.0350(10) 0.0018(8) 0.0000(9) -0.0019(8)
C26 0.0350(11) 0.0237(10) 0.0452(11) 0.0052(9) 0.0044(9) -0.0011(8)
C27 0.0433(13) 0.0273(11) 0.0580(14) 0.0102(10) 0.0024(11) 0.0035(10)
C28 0.0500(15) 0.0276(11) 0.0624(15) 0.0169(11) 0.0084(12) -0.0067(10)
C29 0.0388(13) 0.0321(12) 0.0634(15) 0.0091(11) 0.0057(11) -0.0111(10)
C30 0.0344(11) 0.0276(10) 0.0441(11) 0.0039(9) 0.0023(9) -0.0047(9)
C31 0.0377(11) 0.0274(10) 0.0382(11) -0.0055(9) 0.0060(9) -0.0046(9)
C32 0.0429(13) 0.0332(12) 0.0453(12) -0.0143(10) 0.0121(10) -0.0065(10)
C33 0.0454(14) 0.0508(15) 0.0412(12) -0.0175(11) 0.0071(10) -0.0142(11)
C34 0.0384(12) 0.0523(15) 0.0391(11) -0.0076(11) -0.0023(9) -0.0067(11)
C35 0.0397(12) 0.0325(11) 0.0359(10) -0.0031(9) 0.0041(9) -0.0038(9)

loop_
_atom_type_symbol
_atom_type_description
_atom_type_scat_dispersion_real
_atom_type_scat_dispersion_imag
_atom_type_scat_source
C C 0.0033 0.0016 'International Tables Vol C Tables 4.2.6.8 and 6.1.1.4'
H H 0.0000 0.0000 'International Tables Vol C Tables 4.2.6.8 and 6.1.1.4'
N N 0.0061 0.0033 'International Tables Vol C Tables 4.2.6.8 and 6.1.1.4'
P P 0.1023 0.0942 'International Tables Vol C Tables 4.2.6.8 and 6.1.1.4'
S S 0.1246 0.1234 'International Tables Vol C Tables 4.2.6.8 and 6.1.1.4'
Cl Cl 0.1484 0.1585 'International Tables Vol C Tables 4.2.6.8 and 6.1.1.4'
Zr Zr -2.9673 0.5597 'International Tables Vol C Tables 4.2.6.8 and 6.1.1.4'

loop_
_geom_angle_atom_site_label_1
_geom_angle_atom_site_label_2
_geom_angle_atom_site_label_3
_geom_angle
C1 Zr1 N1 142.76(6)
C1 Zr1 N2 142.43(6)
N1 Zr1 N2 74.80(5)
C1 Zr1 Cl1 96.40(5)
N1 Zr1 Cl1 82.65(4)
N2 Zr1 Cl1 86.21(4)
C1 Zr1 Cl2 99.03(5)
N1 Zr1 Cl2 84.61(4)
N2 Zr1 Cl2 82.03(4)
Cl1 Zr1 Cl2 164.547(19)
C1 Zr1 S2 71.04(5)
N1 Zr1 S2 146.16(4)
N2 Zr1 S2 71.39(4)
Cl1 Zr1 S2 93.524(18)
Cl2 Zr1 S2 92.189(18)
C1 Zr1 S1 70.70(5)
N1 Zr1 S1 72.28(4)
N2 Zr1 S1 146.66(4)
Cl1 Zr1 S1 94.631(17)
Cl2 Zr1 S1 89.774(17)
S2 Zr1 S1 141.514(17)
C1 Zr1 P2 31.00(5)
N1 Zr1 P2 173.75(4)
N2 Zr1 P2 111.43(4)
Cl1 Zr1 P2 97.031(17)
Cl2 Zr1 P2 96.580(17)
S2 Zr1 P2 40.053(14)
S1 Zr1 P2 101.559(15)
C1 Zr1 P1 31.01(5)
N1 Zr1 P1 111.75(4)
N2 Zr1 P1 173.39(4)
Cl1 Zr1 P1 93.684(16)
Cl2 Zr1 P1 99.151(16)
S2 Zr1 P1 102.029(16)
S1 Zr1 P1 39.945(14)
P2 Zr1 P1 62.007(14)
P1 S1 Zr1 80.91(2)
P2 S2 Zr1 81.71(2)
C1 P1 C2 115.74(10)
C1 P1 C8 113.79(9)
C2 P1 C8 107.35(10)
C1 P1 S1 100.54(7)
C2 P1 S1 108.31(7)
C8 P1 S1 110.88(8)
C1 P1 Zr1 41.82(6)
C2 P1 Zr1 120.90(7)
C8 P1 Zr1 131.58(7)
S1 P1 Zr1 59.149(19)
C1 P2 C14 116.26(10)
C1 P2 C20 114.55(10)
C14 P2 C20 103.04(9)
C1 P2 S2 100.11(7)
C14 P2 S2 111.44(7)
C20 P2 S2 111.81(6)
C1 P2 Zr1 41.90(6)
C14 P2 Zr1 130.28(7)
C20 P2 Zr1 126.40(7)
S2 P2 Zr1 58.233(19)
C30 N1 C26 117.10(18)
C30 N1 Zr1 121.18(14)
C26 N1 Zr1 121.71(13)
C35 N2 C31 117.92(18)
C35 N2 Zr1 122.13(14)
C31 N2 Zr1 119.89(14)
P2 C1 P1 145.72(12)
P2 C1 Zr1 107.10(9)
P1 C1 Zr1 107.18(9)
C3 C2 C7 119.5(2)
C3 C2 P1 121.55(17)
C7 C2 P1 118.44(16)
C2 C3 C4 119.5(2)
C5 C4 C3 120.6(2)
C4 C5 C6 120.5(2)
C5 C6 C7 119.6(2)
C6 C7 C2 120.3(2)
C9 C8 C13 120.3(2)
C9 C8 P1 118.76(18)
C13 C8 P1 120.25(19)
C8 C9 C10 120.9(3)
C11 C10 C9 119.2(3)
C10 C11 C12 120.9(2)
C11 C12 C13 120.6(3)
C8 C13 C12 118.1(3)
C15 C14 C19 119.5(2)
C15 C14 P2 118.54(15)
C19 C14 P2 121.89(16)
C16 C15 C14 120.1(2)
C17 C16 C15 120.3(2)
C16 C17 C18 120.5(2)
C17 C18 C19 119.9(2)
C14 C19 C18 119.7(2)
C21 C20 C25 119.10(19)
C21 C20 P2 120.33(16)
C25 C20 P2 120.55(16)
C20 C21 C22 120.7(2)
C23 C22 C21 119.7(2)
C24 C23 C22 120.1(2)
C23 C24 C25 120.6(2)
C24 C25 C20 119.8(2)
N1 C26 C27 122.8(2)
C28 C27 C26 119.3(2)
C29 C28 C27 118.8(2)
C28 C29 C30 118.8(2)
N1 C30 C29 123.2(2)
N2 C31 C32 122.4(2)
C33 C32 C31 119.0(2)
C32 C33 C34 119.3(2)
C33 C34 C35 118.6(2)
N2 C35 C34 122.8(2)

loop_
_geom_bond_atom_site_label_1
_geom_bond_atom_site_label_2
_geom_bond_distance
Zr1 C1 2.1724(18)
Zr1 N1 2.4390(16)
Zr1 N2 2.4638(16)
Zr1 Cl1 2.4666(5)
Zr1 Cl2 2.4905(6)
Zr1 S2 2.6714(5)
Zr1 S1 2.7064(5)
Zr1 P2 3.1092(5)
Zr1 P1 3.1129(5)
S1 P1 2.0241(7)
S2 P2 2.0219(7)
P1 C1 1.6784(19)
P1 C2 1.805(2)
P1 C8 1.809(2)
P2 C1 1.6755(19)
P2 C14 1.807(2)
P2 C20 1.822(2)
N1 C30 1.340(3)
N1 C26 1.342(3)
N2 C35 1.339(3)
N2 C31 1.344(3)
C2 C3 1.385(3)
C2 C7 1.392(3)
C3 C4 1.390(3)
C4 C5 1.367(4)
C5 C6 1.377(4)
C6 C7 1.387(3)
C8 C9 1.382(3)
C8 C13 1.393(3)
C9 C10 1.394(3)
C10 C11 1.362(5)
C11 C12 1.384(4)
C12 C13 1.404(4)
C14 C15 1.390(3)
C14 C19 1.391(3)
C15 C16 1.384(3)
C16 C17 1.372(3)
C17 C18 1.378(4)
C18 C19 1.396(3)
C20 C21 1.380(3)
C20 C25 1.394(3)
C21 C22 1.385(3)
C22 C23 1.379(4)
C23 C24 1.372(4)
C24 C25 1.382(3)
C26 C27 1.382(3)
C27 C28 1.376(3)
C28 C29 1.370(3)
C29 C30 1.387(3)
C31 C32 1.388(3)
C32 C33 1.374(3)
C33 C34 1.379(4)
C34 C35 1.388(3)
